data_4024288
loop_
_publ_author_name
'Yan Huang'
'Qiong Li'
'Tian-Liang Liu'
'Peng-Fei Xu'

_publ_contact_author_email huangyan03@lzu.cn
_publ_contact_author_name 'Pengfei Xu'
_publ_section_title
;
Diastereoselective Synthesis of \b-Substituted-\a,\g-Diaminobutyric Acids
and Pyrrolidines Containing Multichiral Centers
;
_journal_name_full 'Journal of Organic Chemistry'
_journal_page_first 1252
_journal_page_last 1258
_journal_paper_doi 10.1021/jo8023076
_journal_volume 74
_journal_year 2009
_chemical_absolute_configuration rm
_chemical_formula_sum 'C20 H24 N2 O4'
_chemical_formula_weight 356.41
_chemical_name_systematic
; 
 ? 
;
_space_group_IT_number 19
_symmetry_cell_setting orthorhombic
_symmetry_space_group_name_Hall 'P 2ac 2ab'
_symmetry_space_group_name_H-M 'P 21 21 21'
_atom_sites_solution_hydrogens geom
_atom_sites_solution_primary direct
_atom_sites_solution_secondary difmap
_audit_creation_method SHELXL-97
_cell_angle_alpha 90.00
_cell_angle_beta 90.00
_cell_angle_gamma 90.00
_cell_formula_units_Z 4
_cell_length_a 6.9801(8)
_cell_length_b 14.7897(17)
_cell_length_c 18.475(2)
_cell_measurement_reflns_used 1558
_cell_measurement_temperature 294(2)
_cell_measurement_theta_max 20.19
_cell_measurement_theta_min 2.20
_cell_volume 1907.3(4)
_computing_cell_refinement 'Bruker SMART'
_computing_data_collection 'Bruker SMART'
_computing_data_reduction 'Bruker SAINT'
_computing_molecular_graphics 'Bruker SHELXTL'
_computing_publication_material 'Bruker SHELXTL'
_computing_structure_refinement 'Bruker SHELXTL'
_computing_structure_solution 'Bruker SHELXTL'
_diffrn_ambient_temperature 294(2)
_diffrn_measured_fraction_theta_full 1.000
_diffrn_measured_fraction_theta_max 1.000
_diffrn_measurement_device_type 'CCD area detector'
_diffrn_measurement_method 'phi and omega scans'
_diffrn_radiation_monochromator graphite
_diffrn_radiation_source 'fine-focus sealed tube'
_diffrn_radiation_type MoK\a
_diffrn_radiation_wavelength 0.71073
_diffrn_reflns_av_R_equivalents 0.0504
_diffrn_reflns_av_sigmaI/netI 0.0568
_diffrn_reflns_limit_h_max 8
_diffrn_reflns_limit_h_min -5
_diffrn_reflns_limit_k_max 17
_diffrn_reflns_limit_k_min -17
_diffrn_reflns_limit_l_max 22
_diffrn_reflns_limit_l_min -22
_diffrn_reflns_number 9930
_diffrn_reflns_theta_full 25.49
_diffrn_reflns_theta_max 25.49
_diffrn_reflns_theta_min 1.76
_exptl_absorpt_coefficient_mu 0.087
_exptl_absorpt_correction_type none
_exptl_crystal_colour colourless
_exptl_crystal_density_diffrn 1.241
_exptl_crystal_density_meas ?
_exptl_crystal_density_method 'not measured'
_exptl_crystal_F_000 760
_exptl_crystal_size_max 0.24
_exptl_crystal_size_mid 0.22
_exptl_crystal_size_min 0.16
_refine_diff_density_max 0.124
_refine_diff_density_min -0.106
_refine_diff_density_rms 0.028
_refine_ls_abs_structure_details 'Flack H D (1983), Acta Cryst. A39, 876-881'
_refine_ls_abs_structure_Flack -0.2(17)
_refine_ls_extinction_coef 0.0081(13)
_refine_ls_extinction_expression Fc^*^=kFc[1+0.001xFc^2^\l^3^/sin(2\q)]^-1/4^
_refine_ls_extinction_method SHELXL
_refine_ls_goodness_of_fit_ref 1.021
_refine_ls_hydrogen_treatment none
_refine_ls_matrix_type full
_refine_ls_number_parameters 239
_refine_ls_number_reflns 3535
_refine_ls_number_restraints 0
_refine_ls_restrained_S_all 1.021
_refine_ls_R_factor_all 0.0941
_refine_ls_R_factor_gt 0.0479
_refine_ls_shift/su_max 0.000
_refine_ls_shift/su_mean 0.000
_refine_ls_structure_factor_coef Fsqd
_refine_ls_weighting_details 'calc w=1/[\s^2^(Fo^2^)+(0.0515P)^2^+0.0085P] where P=(Fo^2^+2Fc^2^)/3'
_refine_ls_weighting_scheme calc
_refine_ls_wR_factor_gt 0.1006
_refine_ls_wR_factor_ref 0.1200
_reflns_number_gt 2149
_reflns_number_total 3535
_reflns_threshold_expression >2sigma(I)
_cod_data_source_file jo8023076_si_003.cif
_cod_data_source_block p212121
_cod_depositor_comments
;
The following automatic conversions were performed:
'_symmetry_cell_setting' value 'Orthorhombic' changed to 'orthorhombic'
according to '/home/saulius/struct/CIF-dictionaries/cif_core.dic'
dictionary named 'cif_core.dic' version 2.4.1 from 2010-06-29.

Automatic conversion script
Id: cif_fix_enum 1527 2010-12-29 10:47:43Z saulius 

The following automatic conversions were performed:

'_exptl_crystal_density_meas' value 'none' was changed to '?' - the
value is perceived as not measured.

Automatic conversion script
Id: cif_fix_values 3008 2015-01-20 13:52:24Z robertas 
;
_cod_original_sg_symbol_H-M P2(1)2(1)2(1)
_cod_database_code 4024288

loop_
_symmetry_equiv_pos_as_xyz
'x, y, z'
'-x+1/2, -y, z+1/2'
'-x, y+1/2, -z+1/2'
'x+1/2, -y+1/2, -z'

loop_
_atom_site_label
_atom_site_type_symbol
_atom_site_fract_x
_atom_site_fract_y
_atom_site_fract_z
_atom_site_U_iso_or_equiv
_atom_site_adp_type
_atom_site_occupancy
_atom_site_symmetry_multiplicity
_atom_site_calc_flag
_atom_site_refinement_flags
_atom_site_disorder_assembly
_atom_site_disorder_group
C1 C 0.1747(5) 0.56674(18) 0.86370(14) 0.0603(8) Uani 1 1 d . . .
C2 C 0.3483(5) 0.5215(2) 0.86542(15) 0.0692(9) Uani 1 1 d . . .
H2 H 0.4536 0.5486 0.8873 0.083 Uiso 1 1 calc R . .
C3 C 0.0232(5) 0.5251(2) 0.83131(17) 0.0806(10) Uani 1 1 d . . .
H3 H -0.0943 0.5547 0.8294 0.097 Uiso 1 1 calc R . .
C4 C 0.2112(7) 0.3957(2) 0.80379(19) 0.0906(12) Uani 1 1 d . . .
H4 H 0.2208 0.3379 0.7843 0.109 Uiso 1 1 calc R . .
C5 C 0.3675(6) 0.4353(2) 0.83461(17) 0.0807(10) Uani 1 1 d . . .
H5 H 0.4850 0.4057 0.8352 0.097 Uiso 1 1 calc R . .
C6 C 0.0401(7) 0.4408(2) 0.80145(18) 0.0965(12) Uani 1 1 d . . .
H6 H -0.0653 0.4140 0.7794 0.116 Uiso 1 1 calc R . .
C12 C 0.0870(4) 0.46992(16) 1.02011(13) 0.0471(6) Uani 1 1 d . . .
H12 H 0.1274 0.4454 0.9733 0.057 Uiso 1 1 calc R . .
C11 C -0.0872(4) 0.52789(18) 1.00993(13) 0.0517(6) Uani 1 1 d . . .
C9 C 0.0120(4) 0.39256(15) 1.06843(14) 0.0472(6) Uani 1 1 d . . .
C14 C -0.1610(4) 0.43695(16) 1.10735(15) 0.0555(7) Uani 1 1 d . . .
C7 C -0.0889(4) 0.33130(18) 1.01341(16) 0.0656(8) Uani 1 1 d . . .
H7A H -0.1287 0.2749 1.0357 0.079 Uiso 1 1 calc R . .
H7B H -0.0056 0.3180 0.9727 0.079 Uiso 1 1 calc R . .
C8 C -0.2635(5) 0.3873(2) 0.98918(19) 0.0769(9) Uani 1 1 d . . .
H8A H -0.2555 0.4021 0.9381 0.092 Uiso 1 1 calc R . .
H8B H -0.3819 0.3548 0.9981 0.092 Uiso 1 1 calc R . .
C13 C 0.1614(4) 0.34648(19) 1.11446(16) 0.0680(8) Uani 1 1 d . . .
H13A H 0.1042 0.2966 1.1397 0.102 Uiso 1 1 calc R . .
H13B H 0.2122 0.3889 1.1488 0.102 Uiso 1 1 calc R . .
H13C H 0.2630 0.3247 1.0841 0.102 Uiso 1 1 calc R . .
C10 C -0.2517(4) 0.47259(19) 1.03596(15) 0.0630(8) Uani 1 1 d . . .
H10 H -0.3725 0.5056 1.0418 0.076 Uiso 1 1 calc R . .
C16 C -0.1083(5) 0.51155(19) 1.16070(16) 0.0776(9) Uani 1 1 d . . .
H16A H -0.0551 0.4851 1.2037 0.116 Uiso 1 1 calc R . .
H16B H -0.2210 0.5454 1.1730 0.116 Uiso 1 1 calc R . .
H16C H -0.0155 0.5511 1.1390 0.116 Uiso 1 1 calc R . .
C15 C -0.2925(4) 0.3702(2) 1.14760(19) 0.0822(10) Uani 1 1 d . . .
H15A H -0.2222 0.3417 1.1860 0.123 Uiso 1 1 calc R . .
H15B H -0.3374 0.3250 1.1144 0.123 Uiso 1 1 calc R . .
H15C H -0.3999 0.4023 1.1675 0.123 Uiso 1 1 calc R . .
O2 O 0.2417(3) 0.52213(11) 1.05124(9) 0.0558(5) Uani 1 1 d . . .
O1 O 0.4030(3) 0.64884(13) 1.04418(12) 0.0793(6) Uani 1 1 d . . .
C17 C 0.2620(5) 0.60759(18) 1.02656(15) 0.0579(7) Uani 1 1 d . . .
C18 C 0.1033(4) 0.64972(17) 0.98230(14) 0.0562(7) Uani 1 1 d . . .
H18 H 0.0940 0.7122 0.9996 0.067 Uiso 1 1 calc R . .
N1 N -0.0872(3) 0.61083(15) 0.99421(12) 0.0602(6) Uani 1 1 d . . .
C19 C 0.1459(5) 0.65749(17) 0.90031(14) 0.0665(8) Uani 1 1 d . . .
H19 H 0.0313 0.6841 0.8783 0.080 Uiso 1 1 calc R . .
C20 C 0.3037(6) 0.7233(2) 0.88806(16) 0.0909(12) Uani 1 1 d . . .
H20A H 0.4210 0.6991 0.9084 0.109 Uiso 1 1 calc R . .
H20B H 0.2742 0.7790 0.9135 0.109 Uiso 1 1 calc R . .
N2 N 0.3360(9) 0.7442(2) 0.8101(2) 0.1097(14) Uani 1 1 d . . .
O4 O 0.4966(7) 0.7467(3) 0.7907(2) 0.189(2) Uani 1 1 d . . .
O3 O 0.1996(8) 0.7587(2) 0.77273(19) 0.1578(18) Uani 1 1 d . . .

loop_
_atom_site_aniso_label
_atom_site_aniso_U_11
_atom_site_aniso_U_22
_atom_site_aniso_U_33
_atom_site_aniso_U_23
_atom_site_aniso_U_13
_atom_site_aniso_U_12
C1 0.089(2) 0.0455(15) 0.0468(16) 0.0023(13) 0.0042(16) 0.0078(18)
C2 0.089(2) 0.0611(18) 0.0573(18) -0.0039(15) 0.0023(16) -0.005(2)
C3 0.106(3) 0.0660(19) 0.069(2) -0.0073(18) -0.0238(19) 0.013(2)
C4 0.151(4) 0.0516(18) 0.069(2) -0.0106(17) -0.003(2) 0.010(3)
C5 0.113(3) 0.0633(19) 0.066(2) -0.0049(17) 0.015(2) 0.019(2)
C6 0.144(4) 0.067(2) 0.079(2) -0.0202(19) -0.032(2) 0.003(3)
C12 0.0450(14) 0.0408(13) 0.0556(15) -0.0046(12) -0.0029(12) 0.0014(15)
C11 0.0565(16) 0.0413(14) 0.0572(16) -0.0021(13) -0.0064(13) 0.0117(16)
C9 0.0449(14) 0.0364(12) 0.0601(16) 0.0003(13) -0.0025(13) 0.0029(13)
C14 0.0505(16) 0.0478(15) 0.0682(18) -0.0004(14) 0.0064(14) -0.0019(14)
C7 0.072(2) 0.0497(16) 0.075(2) -0.0103(14) -0.0065(17) -0.0048(17)
C8 0.072(2) 0.0651(19) 0.094(2) 0.0016(17) -0.0243(19) -0.0140(19)
C13 0.0611(18) 0.0636(17) 0.079(2) 0.0140(16) -0.0029(16) 0.0022(17)
C10 0.0429(15) 0.0535(15) 0.093(2) -0.0002(16) -0.0059(15) 0.0031(16)
C16 0.088(2) 0.0715(19) 0.073(2) -0.0160(16) 0.0219(19) -0.0059(19)
C15 0.071(2) 0.076(2) 0.100(3) 0.0063(18) 0.0240(18) -0.0130(19)
O2 0.0474(10) 0.0471(10) 0.0730(12) 0.0019(9) -0.0009(9) -0.0039(10)
O1 0.0661(13) 0.0610(12) 0.1110(17) -0.0059(12) 0.0003(12) -0.0161(13)
C17 0.0610(18) 0.0431(15) 0.0696(19) -0.0082(14) 0.0102(16) -0.0070(17)
C18 0.072(2) 0.0367(13) 0.0599(18) -0.0043(12) 0.0093(15) 0.0084(16)
N1 0.0600(15) 0.0483(14) 0.0723(16) 0.0019(12) 0.0005(13) 0.0055(14)
C19 0.096(2) 0.0429(15) 0.0609(19) -0.0059(13) 0.0040(17) -0.0004(17)
C20 0.151(3) 0.0598(18) 0.062(2) -0.0101(15) 0.030(2) -0.033(2)
N2 0.194(5) 0.0575(19) 0.078(3) -0.0097(17) 0.041(3) -0.031(3)
O4 0.225(4) 0.211(4) 0.130(3) -0.027(3) 0.089(3) -0.101(4)
O3 0.268(6) 0.120(3) 0.086(2) 0.0154(19) 0.020(3) 0.049(3)

loop_
_atom_type_symbol
_atom_type_description
_atom_type_scat_dispersion_real
_atom_type_scat_dispersion_imag
_atom_type_scat_source
C C 0.0033 0.0016 'International Tables Vol C Tables 4.2.6.8 and 6.1.1.4'
H H 0.0000 0.0000 'International Tables Vol C Tables 4.2.6.8 and 6.1.1.4'
N N 0.0061 0.0033 'International Tables Vol C Tables 4.2.6.8 and 6.1.1.4'
O O 0.0106 0.0060 'International Tables Vol C Tables 4.2.6.8 and 6.1.1.4'

loop_
_geom_angle_atom_site_label_1
_geom_angle_atom_site_label_2
_geom_angle_atom_site_label_3
_geom_angle
_geom_angle_site_symmetry_1
_geom_angle_site_symmetry_3
_geom_angle_publ_flag
C3 C1 C2 118.1(3) . . ?
C3 C1 C19 119.6(3) . . ?
C2 C1 C19 122.2(3) . . ?
C1 C2 C5 120.9(3) . . ?
C1 C2 H2 119.5 . . ?
C5 C2 H2 119.5 . . ?
C1 C3 C6 121.5(3) . . ?
C1 C3 H3 119.3 . . ?
C6 C3 H3 119.3 . . ?
C5 C4 C6 120.1(3) . . ?
C5 C4 H4 119.9 . . ?
C6 C4 H4 119.9 . . ?
C4 C5 C2 118.9(3) . . ?
C4 C5 H5 120.5 . . ?
C2 C5 H5 120.5 . . ?
C4 C6 C3 120.4(4) . . ?
C4 C6 H6 119.8 . . ?
C3 C6 H6 119.8 . . ?
O2 C12 C11 110.47(19) . . ?
O2 C12 C9 114.77(19) . . ?
C11 C12 C9 102.8(2) . . ?
O2 C12 H12 109.5 . . ?
C11 C12 H12 109.5 . . ?
C9 C12 H12 109.5 . . ?
N1 C11 C10 127.5(3) . . ?
N1 C11 C12 125.8(3) . . ?
C10 C11 C12 105.7(2) . . ?
C13 C9 C7 115.1(2) . . ?
C13 C9 C12 115.2(2) . . ?
C7 C9 C12 102.1(2) . . ?
C13 C9 C14 117.9(2) . . ?
C7 C9 C14 101.5(2) . . ?
C12 C9 C14 102.63(19) . . ?
C16 C14 C15 107.2(2) . . ?
C16 C14 C9 114.7(2) . . ?
C15 C14 C9 114.6(2) . . ?
C16 C14 C10 113.7(2) . . ?
C15 C14 C10 112.6(2) . . ?
C9 C14 C10 93.9(2) . . ?
C9 C7 C8 103.8(2) . . ?
C9 C7 H7A 111.0 . . ?
C8 C7 H7A 111.0 . . ?
C9 C7 H7B 111.0 . . ?
C8 C7 H7B 111.0 . . ?
H7A C7 H7B 109.0 . . ?
C10 C8 C7 103.7(2) . . ?
C10 C8 H8A 111.0 . . ?
C7 C8 H8A 111.0 . . ?
C10 C8 H8B 111.0 . . ?
C7 C8 H8B 111.0 . . ?
H8A C8 H8B 109.0 . . ?
C9 C13 H13A 109.5 . . ?
C9 C13 H13B 109.5 . . ?
H13A C13 H13B 109.5 . . ?
C9 C13 H13C 109.5 . . ?
H13A C13 H13C 109.5 . . ?
H13B C13 H13C 109.5 . . ?
C11 C10 C8 108.2(2) . . ?
C11 C10 C14 98.4(2) . . ?
C8 C10 C14 102.8(2) . . ?
C11 C10 H10 115.2 . . ?
C8 C10 H10 115.2 . . ?
C14 C10 H10 115.2 . . ?
C14 C16 H16A 109.5 . . ?
C14 C16 H16B 109.5 . . ?
H16A C16 H16B 109.5 . . ?
C14 C16 H16C 109.5 . . ?
H16A C16 H16C 109.5 . . ?
H16B C16 H16C 109.5 . . ?
C14 C15 H15A 109.5 . . ?
C14 C15 H15B 109.5 . . ?
H15A C15 H15B 109.5 . . ?
C14 C15 H15C 109.5 . . ?
H15A C15 H15C 109.5 . . ?
H15B C15 H15C 109.5 . . ?
C17 O2 C12 116.3(2) . . ?
O1 C17 O2 117.9(3) . . ?
O1 C17 C18 122.5(2) . . ?
O2 C17 C18 119.4(3) . . ?
N1 C18 C17 115.0(2) . . ?
N1 C18 C19 110.5(2) . . ?
C17 C18 C19 114.8(2) . . ?
N1 C18 H18 105.1 . . ?
C17 C18 H18 105.1 . . ?
C19 C18 H18 105.1 . . ?
C11 N1 C18 114.6(2) . . ?
C20 C19 C1 114.4(2) . . ?
C20 C19 C18 109.9(2) . . ?
C1 C19 C18 113.3(2) . . ?
C20 C19 H19 106.2 . . ?
C1 C19 H19 106.2 . . ?
C18 C19 H19 106.2 . . ?
C19 C20 N2 113.3(3) . . ?
C19 C20 H20A 108.9 . . ?
N2 C20 H20A 108.9 . . ?
C19 C20 H20B 108.9 . . ?
N2 C20 H20B 108.9 . . ?
H20A C20 H20B 107.7 . . ?
O4 N2 O3 125.1(5) . . ?
O4 N2 C20 116.5(5) . . ?
O3 N2 C20 118.4(5) . . ?

loop_
_geom_bond_atom_site_label_1
_geom_bond_atom_site_label_2
_geom_bond_distance
_geom_bond_site_symmetry_2
_geom_bond_publ_flag
C1 C3 1.362(4) . ?
C1 C2 1.385(4) . ?
C1 C19 1.516(4) . ?
C2 C5 1.402(4) . ?
C2 H2 0.9300 . ?
C3 C6 1.369(4) . ?
C3 H3 0.9300 . ?
C4 C5 1.363(4) . ?
C4 C6 1.368(5) . ?
C4 H4 0.9300 . ?
C5 H5 0.9300 . ?
C6 H6 0.9300 . ?
C12 O2 1.447(3) . ?
C12 C11 1.499(3) . ?
C12 C9 1.543(3) . ?
C12 H12 0.9800 . ?
C11 N1 1.261(3) . ?
C11 C10 1.490(4) . ?
C9 C13 1.509(3) . ?
C9 C7 1.533(4) . ?
C9 C14 1.551(3) . ?
C14 C16 1.525(4) . ?
C14 C15 1.539(4) . ?
C14 C10 1.555(4) . ?
C7 C8 1.540(4) . ?
C7 H7A 0.9700 . ?
C7 H7B 0.9700 . ?
C8 C10 1.532(4) . ?
C8 H8A 0.9700 . ?
C8 H8B 0.9700 . ?
C13 H13A 0.9600 . ?
C13 H13B 0.9600 . ?
C13 H13C 0.9600 . ?
C10 H10 0.9800 . ?
C16 H16A 0.9600 . ?
C16 H16B 0.9600 . ?
C16 H16C 0.9600 . ?
C15 H15A 0.9600 . ?
C15 H15B 0.9600 . ?
C15 H15C 0.9600 . ?
O2 C17 1.351(3) . ?
O1 C17 1.203(3) . ?
C17 C18 1.511(4) . ?
C18 N1 1.465(3) . ?
C18 C19 1.548(4) . ?
C18 H18 0.9800 . ?
C19 C20 1.487(4) . ?
C19 H19 0.9800 . ?
C20 N2 1.489(5) . ?
C20 H20A 0.9700 . ?
C20 H20B 0.9700 . ?
N2 O4 1.178(5) . ?
N2 O3 1.196(5) . ?

loop_
_geom_torsion_atom_site_label_1
_geom_torsion_atom_site_label_2
_geom_torsion_atom_site_label_3
_geom_torsion_atom_site_label_4
_geom_torsion
_geom_torsion_site_symmetry_1
_geom_torsion_site_symmetry_2
_geom_torsion_site_symmetry_3
_geom_torsion_site_symmetry_4
_geom_torsion_publ_flag
C3 C1 C2 C5 0.1(4) . . . . ?
C19 C1 C2 C5 176.3(2) . . . . ?
C2 C1 C3 C6 0.3(5) . . . . ?
C19 C1 C3 C6 -176.0(3) . . . . ?
C6 C4 C5 C2 1.8(5) . . . . ?
C1 C2 C5 C4 -1.1(4) . . . . ?
C5 C4 C6 C3 -1.4(6) . . . . ?
C1 C3 C6 C4 0.3(5) . . . . ?
O2 C12 C11 N1 33.6(4) . . . . ?
C9 C12 C11 N1 156.5(3) . . . . ?
O2 C12 C11 C10 -135.7(2) . . . . ?
C9 C12 C11 C10 -12.8(2) . . . . ?
O2 C12 C9 C13 -34.4(3) . . . . ?
C11 C12 C9 C13 -154.4(2) . . . . ?
O2 C12 C9 C7 -159.9(2) . . . . ?
C11 C12 C9 C7 80.1(2) . . . . ?
O2 C12 C9 C14 95.1(2) . . . . ?
C11 C12 C9 C14 -24.9(2) . . . . ?
C13 C9 C14 C16 60.1(3) . . . . ?
C7 C9 C14 C16 -173.2(2) . . . . ?
C12 C9 C14 C16 -67.7(3) . . . . ?
C13 C9 C14 C15 -64.6(3) . . . . ?
C7 C9 C14 C15 62.2(3) . . . . ?
C12 C9 C14 C15 167.6(2) . . . . ?
C13 C9 C14 C10 178.4(2) . . . . ?
C7 C9 C14 C10 -54.9(2) . . . . ?
C12 C9 C14 C10 50.5(2) . . . . ?
C13 C9 C7 C8 165.9(2) . . . . ?
C12 C9 C7 C8 -68.5(3) . . . . ?
C14 C9 C7 C8 37.3(3) . . . . ?
C9 C7 C8 C10 -3.2(3) . . . . ?
N1 C11 C10 C8 129.7(3) . . . . ?
C12 C11 C10 C8 -61.2(3) . . . . ?
N1 C11 C10 C14 -123.8(3) . . . . ?
C12 C11 C10 C14 45.3(2) . . . . ?
C7 C8 C10 C11 71.4(3) . . . . ?
C7 C8 C10 C14 -32.0(3) . . . . ?
C16 C14 C10 C11 61.4(3) . . . . ?
C15 C14 C10 C11 -176.4(2) . . . . ?
C9 C14 C10 C11 -57.7(2) . . . . ?
C16 C14 C10 C8 172.3(2) . . . . ?
C15 C14 C10 C8 -65.5(3) . . . . ?
C9 C14 C10 C8 53.2(2) . . . . ?
C11 C12 O2 C17 -39.6(3) . . . . ?
C9 C12 O2 C17 -155.2(2) . . . . ?
C12 O2 C17 O1 -170.6(2) . . . . ?
C12 O2 C17 C18 13.2(3) . . . . ?
O1 C17 C18 N1 -151.8(3) . . . . ?
O2 C17 C18 N1 24.1(3) . . . . ?
O1 C17 C18 C19 78.3(3) . . . . ?
O2 C17 C18 C19 -105.7(3) . . . . ?
C10 C11 N1 C18 169.8(2) . . . . ?
C12 C11 N1 C18 2.8(4) . . . . ?
C17 C18 N1 C11 -31.6(3) . . . . ?
C19 C18 N1 C11 100.3(3) . . . . ?
C3 C1 C19 C20 -139.2(3) . . . . ?
C2 C1 C19 C20 44.6(4) . . . . ?
C3 C1 C19 C18 93.7(3) . . . . ?
C2 C1 C19 C18 -82.5(3) . . . . ?
N1 C18 C19 C20 161.0(2) . . . . ?
C17 C18 C19 C20 -67.1(3) . . . . ?
N1 C18 C19 C1 -69.6(3) . . . . ?
C17 C18 C19 C1 62.4(3) . . . . ?
C1 C19 C20 N2 59.0(4) . . . . ?
C18 C19 C20 N2 -172.2(3) . . . . ?
C19 C20 N2 O4 -136.4(4) . . . . ?
C19 C20 N2 O3 44.9(5) . . . . ?
